data_7060340
loop_
_publ_author_name
'Ertler, Daniel'
'Kuntze-Fechner, Maximilian W.'
'D\"urr, Simon'
'Lubitz, Katharina'
'Radius, Udo'

_publ_section_title
;
 C--F bond activation of perfluorinated arenes using NHC-stabilized cobalt
 half-sandwich complexes
;
_journal_issue 33
_journal_name_full 'New Journal of Chemistry'
_journal_page_first 14999
_journal_page_last 15016
_journal_paper_doi 10.1039/D0NJ06137A
_journal_volume 45
_journal_year 2021
_chemical_formula_moiety 'C34 H42 Co2 F6 N4'
_chemical_formula_sum 'C40 H48 Co2 F6 N4'
_chemical_formula_weight 816.68
_space_group_crystal_system monoclinic
_space_group_IT_number 15
_space_group_name_Hall '-C 2yc'
_space_group_name_H-M_alt 'C 1 2/c 1'
_atom_sites_solution_hydrogens geom
_audit_creation_method SHELXL-2018/1
_audit_update_record
;
2020-12-15 deposited with the CCDC.	2021-01-12 downloaded from the CCDC.
;
_cell_angle_alpha 90
_cell_angle_beta 95.84(3)
_cell_angle_gamma 90
_cell_formula_units_Z 4
_cell_length_a 16.153(5)
_cell_length_b 18.523(5)
_cell_length_c 12.963(3)
_cell_measurement_reflns_used 2192
_cell_measurement_temperature 203(2)
_cell_measurement_theta_max 24.2
_cell_measurement_theta_min 2.3
_cell_volume 3858.4(18)
_computing_structure_refinement 'SHELXL-2018/1 (Sheldrick, 2018)'
_diffrn_ambient_temperature 203(2)
_diffrn_measured_fraction_theta_full 0.969
_diffrn_measured_fraction_theta_max 0.969
_diffrn_measurement_device_type 'STOE IPDS 1'
_diffrn_measurement_method rotation
_diffrn_radiation_monochromator graphite
_diffrn_radiation_source 'fine-focus sealed tube'
_diffrn_radiation_type MoK\a
_diffrn_radiation_wavelength 0.71073
_diffrn_reflns_av_R_equivalents 0.0700
_diffrn_reflns_av_unetI/netI 0.0365
_diffrn_reflns_Laue_measured_fraction_full 0.969
_diffrn_reflns_Laue_measured_fraction_max 0.969
_diffrn_reflns_limit_h_max 19
_diffrn_reflns_limit_h_min -19
_diffrn_reflns_limit_k_max 22
_diffrn_reflns_limit_k_min -22
_diffrn_reflns_limit_l_max 15
_diffrn_reflns_limit_l_min -15
_diffrn_reflns_number 21863
_diffrn_reflns_point_group_measured_fraction_full 0.969
_diffrn_reflns_point_group_measured_fraction_max 0.969
_diffrn_reflns_theta_full 25.891
_diffrn_reflns_theta_max 25.891
_diffrn_reflns_theta_min 2.199
_exptl_absorpt_coefficient_mu 0.922
_exptl_absorpt_correction_T_max 0.89
_exptl_absorpt_correction_T_min 0.74
_exptl_absorpt_correction_type numerical
_exptl_crystal_colour orange
_exptl_crystal_density_diffrn 1.406
_exptl_crystal_description block
_exptl_crystal_F_000 1696
_exptl_crystal_size_max 0.20
_exptl_crystal_size_mid 0.13
_exptl_crystal_size_min 0.09
_refine_diff_density_max 0.385
_refine_diff_density_min -0.395
_refine_diff_density_rms 0.067
_refine_ls_extinction_method none
_refine_ls_goodness_of_fit_ref 1.047
_refine_ls_hydrogen_treatment constr
_refine_ls_matrix_type full
_refine_ls_number_parameters 267
_refine_ls_number_reflns 3624
_refine_ls_number_restraints 84
_refine_ls_restrained_S_all 1.038
_refine_ls_R_factor_all 0.0483
_refine_ls_R_factor_gt 0.0359
_refine_ls_shift/su_max 0.000
_refine_ls_shift/su_mean 0.000
_refine_ls_structure_factor_coef Fsqd
_refine_ls_weighting_details 'w=1/[\s^2^(Fo^2^)+(0.0501P)^2^+4.4546P] where P=(Fo^2^+2Fc^2^)/3'
_refine_ls_weighting_scheme calc
_refine_ls_wR_factor_gt 0.0858
_refine_ls_wR_factor_ref 0.0959
_reflns_Friedel_coverage 0.000
_reflns_number_gt 3009
_reflns_number_total 3624
_reflns_threshold_expression 'I > 2\s(I)'
_cod_data_source_file d0nj06137a2.cif
_cod_data_source_block compound_14
_cod_depositor_comments 'Adding full bibliography for 7060330--7060340.cif.'
_cod_original_sg_symbol_H-M 'C 2/c'
_cod_database_code 7060340
_shelx_shelxl_version_number 2018/1
_shelx_space_group_comment
;
The symmetry employed for this shelxl refinement is uniquely defined
by the following loop, which should always be used as a source of
symmetry information in preference to the above space-group names.
They are only intended as comments.
;
_shelx_estimated_absorpt_t_min 0.866
_shelx_estimated_absorpt_t_max 0.920
_exptl_absorpt_special_details none

loop_
_space_group_symop_operation_xyz
'x, y, z'
'-x, y, -z+1/2'
'x+1/2, y+1/2, z'
'-x+1/2, y+1/2, -z+1/2'
'-x, -y, -z'
'x, -y, z-1/2'
'-x+1/2, -y+1/2, -z'
'x+1/2, -y+1/2, z-1/2'

loop_
_atom_site_label
_atom_site_type_symbol
_atom_site_fract_x
_atom_site_fract_y
_atom_site_fract_z
_atom_site_U_iso_or_equiv
_atom_site_adp_type
_atom_site_occupancy
_atom_site_site_symmetry_order
_atom_site_calc_flag
_atom_site_refinement_flags_posn
_atom_site_refinement_flags_adp
_atom_site_refinement_flags_occupancy
_atom_site_disorder_assembly
_atom_site_disorder_group
Co1 Co 0.12291(2) 0.36440(2) 0.15775(2) 0.02383(12) Uani 1 1 d . . . . .
F1 F 0.08399(10) 0.18679(8) 0.27973(16) 0.0564(5) Uani 1 1 d . . . . .
F3 F 0.14265(8) 0.31114(8) 0.37198(11) 0.0369(3) Uani 1 1 d . . . . .
F4 F 0.07102(8) 0.43887(7) 0.33518(11) 0.0297(3) Uani 1 1 d . . . . .
N1 N 0.28073(11) 0.39847(10) 0.28709(16) 0.0283(4) Uani 1 1 d . . . . .
N2 N 0.21598(12) 0.49456(10) 0.23055(15) 0.0266(4) Uani 1 1 d . . . . .
C1 C 0.21011(13) 0.42089(11) 0.22869(17) 0.0234(5) Uani 1 1 d . . . . .
C2 C 0.32796(15) 0.45688(13) 0.3248(2) 0.0377(6) Uani 1 1 d . . . . .
H2 H 0.379352 0.454885 0.367439 0.045 Uiso 1 1 calc R U . . .
C3 C 0.28777(16) 0.51676(13) 0.2900(2) 0.0365(6) Uani 1 1 d . . . . .
H3 H 0.305096 0.565158 0.303474 0.044 Uiso 1 1 calc R U . . .
C4 C 0.30991(15) 0.32235(12) 0.2986(2) 0.0335(6) Uani 1 1 d . . . . .
H4 H 0.263016 0.289897 0.272101 0.040 Uiso 1 1 calc R U . . .
C5 C 0.38133(18) 0.31130(16) 0.2315(3) 0.0553(9) Uani 1 1 d . . . . .
H5A H 0.361893 0.321679 0.158914 0.083 Uiso 1 1 calc R U . . .
H5B H 0.400702 0.261197 0.237708 0.083 Uiso 1 1 calc R U . . .
H5C H 0.427229 0.343918 0.254784 0.083 Uiso 1 1 calc R U . . .
C6 C 0.33483(18) 0.30400(14) 0.4113(2) 0.0460(7) Uani 1 1 d . . . . .
H6A H 0.350180 0.252874 0.417255 0.069 Uiso 1 1 calc R U . . .
H6B H 0.287984 0.313459 0.451822 0.069 Uiso 1 1 calc R U . . .
H6C H 0.382464 0.333798 0.437735 0.069 Uiso 1 1 calc R U . . .
C7 C 0.15756(16) 0.54432(12) 0.17076(19) 0.0307(5) Uani 1 1 d . . . . .
H7 H 0.111230 0.514937 0.135050 0.037 Uiso 1 1 calc R U . . .
C8 C 0.2025(2) 0.58220(17) 0.0878(3) 0.0546(8) Uani 1 1 d . . . . .
H8A H 0.228880 0.546060 0.046655 0.082 Uiso 1 1 calc R U . . .
H8B H 0.245075 0.614617 0.121106 0.082 Uiso 1 1 calc R U . . .
H8C H 0.162260 0.610216 0.042323 0.082 Uiso 1 1 calc R U . . .
C9 C 0.12006(19) 0.59866(14) 0.2403(2) 0.0455(7) Uani 1 1 d . . . . .
H9A H 0.078665 0.628054 0.198704 0.068 Uiso 1 1 calc R U . . .
H9B H 0.164085 0.629978 0.272946 0.068 Uiso 1 1 calc R U . . .
H9C H 0.093210 0.573047 0.294024 0.068 Uiso 1 1 calc R U . . .
C20 C 0.1851(2) 0.3250(3) 0.0341(3) 0.0716(12) Uani 1 1 d . . . . .
H20 H 0.244636 0.309396 0.038776 0.086 Uiso 1 1 calc R U . . .
C21 C 0.1564(3) 0.3926(2) 0.0110(3) 0.0735(13) Uani 1 1 d . . . . .
H21 H 0.191823 0.434821 -0.003800 0.088 Uiso 1 1 calc R U . . .
C22 C 0.0718(3) 0.3936(2) 0.0074(2) 0.0648(10) Uani 1 1 d . . . . .
H22 H 0.034940 0.436078 -0.010983 0.078 Uiso 1 1 calc R U . . .
C23 C 0.04553(19) 0.3243(2) 0.0323(2) 0.0631(11) Uani 1 1 d . . . . .
H23 H -0.013274 0.307634 0.033159 0.076 Uiso 1 1 calc R U . . .
C24 C 0.1180(3) 0.28104(18) 0.0479(3) 0.0710(11) Uani 1 1 d . . . . .
H24 H 0.119969 0.228063 0.062781 0.085 Uiso 1 1 calc R U . . .
C30 C 0.04058(15) 0.24995(12) 0.2636(2) 0.0335(6) Uani 1 1 d . . . . .
C32 C 0.08902(13) 0.31660(12) 0.28008(18) 0.0259(5) Uani 1 1 d . . . . .
C33 C 0.04575(13) 0.38479(11) 0.26290(18) 0.0223(4) Uani 1 1 d . . . . .
C50 C 0.0539(4) -0.0117(6) 0.4239(6) 0.0468(13) Uani 0.624(9) 1 d . U P A 1
H50 H 0.090718 -0.018960 0.372117 0.056 Uiso 0.624(9) 1 calc R U P A 1
C51 C 0.0118(6) 0.0539(5) 0.4308(6) 0.0481(12) Uani 0.624(9) 1 d . U P A 1
H51 H 0.019761 0.091152 0.382437 0.058 Uiso 0.624(9) 1 calc R U P A 1
C52 C -0.0408(5) 0.0656(4) 0.5058(8) 0.0449(12) Uani 0.624(9) 1 d . U P A 1
H52 H -0.068172 0.110726 0.509402 0.054 Uiso 0.624(9) 1 calc R U P A 1
C50B C 0.0373(8) 0.0314(10) 0.4170(8) 0.0462(14) Uani 0.376(9) 1 d . U P A 2
H50B H 0.063645 0.051491 0.361337 0.055 Uiso 0.376(9) 1 calc R U P A 2
C51B C -0.0206(10) 0.0688(6) 0.4649(14) 0.0459(16) Uani 0.376(9) 1 d . U P A 2
H51B H -0.036449 0.116038 0.442353 0.055 Uiso 0.376(9) 1 calc R U P A 2
C52B C 0.0557(7) -0.0374(9) 0.4541(13) 0.0477(16) Uani 0.376(9) 1 d . U P A 2
H52B H 0.095314 -0.064837 0.421235 0.057 Uiso 0.376(9) 1 calc R U P A 2

loop_
_atom_site_aniso_label
_atom_site_aniso_U_11
_atom_site_aniso_U_22
_atom_site_aniso_U_33
_atom_site_aniso_U_23
_atom_site_aniso_U_13
_atom_site_aniso_U_12
Co1 0.02119(17) 0.02785(18) 0.02268(19) -0.00576(12) 0.00332(11) -0.00008(12)
F1 0.0434(9) 0.0253(7) 0.1003(15) 0.0118(8) 0.0064(9) 0.0119(6)
F3 0.0252(7) 0.0510(8) 0.0331(9) 0.0112(7) -0.0043(6) 0.0017(6)
F4 0.0318(7) 0.0330(7) 0.0250(8) -0.0105(5) 0.0063(5) -0.0079(5)
N1 0.0241(9) 0.0241(9) 0.0357(12) 0.0026(8) -0.0015(8) -0.0011(8)
N2 0.0281(10) 0.0237(9) 0.0273(11) 0.0021(8) 0.0000(8) -0.0011(7)
C1 0.0241(11) 0.0260(11) 0.0209(12) 0.0012(8) 0.0055(8) 0.0007(8)
C2 0.0282(13) 0.0340(13) 0.0483(17) 0.0012(11) -0.0085(11) -0.0071(10)
C3 0.0355(13) 0.0281(12) 0.0439(16) 0.0014(11) -0.0052(11) -0.0087(10)
C4 0.0252(12) 0.0235(11) 0.0516(17) 0.0053(10) 0.0027(10) 0.0014(9)
C5 0.0367(15) 0.0436(15) 0.089(3) 0.0084(16) 0.0254(16) 0.0104(13)
C6 0.0406(15) 0.0350(14) 0.059(2) 0.0129(12) -0.0112(13) 0.0010(11)
C7 0.0356(13) 0.0292(12) 0.0265(14) 0.0046(9) -0.0009(10) 0.0058(10)
C8 0.070(2) 0.0534(17) 0.0425(19) 0.0216(14) 0.0142(15) 0.0097(15)
C9 0.0601(18) 0.0358(14) 0.0406(18) -0.0003(12) 0.0044(13) 0.0144(13)
C20 0.0407(17) 0.127(4) 0.048(2) -0.048(2) 0.0099(14) 0.007(2)
C21 0.105(3) 0.095(3) 0.0260(19) -0.0235(18) 0.0342(19) -0.043(3)
C22 0.098(3) 0.078(2) 0.0162(16) -0.0089(14) -0.0029(15) 0.033(2)
C23 0.0416(17) 0.125(3) 0.0235(17) -0.0339(18) 0.0059(12) -0.0294(19)
C24 0.133(4) 0.0412(17) 0.038(2) -0.0240(14) 0.006(2) 0.005(2)
C30 0.0330(12) 0.0200(11) 0.0477(16) 0.0042(10) 0.0051(11) 0.0062(9)
C32 0.0200(10) 0.0308(11) 0.0259(13) 0.0026(9) -0.0019(8) 0.0013(9)
C33 0.0224(11) 0.0214(10) 0.0233(12) -0.0046(8) 0.0030(8) -0.0036(8)
C50 0.051(2) 0.049(3) 0.042(3) 0.005(2) 0.011(2) -0.015(2)
C51 0.052(3) 0.047(3) 0.045(3) 0.0021(19) 0.006(2) -0.013(2)
C52 0.051(3) 0.041(2) 0.043(3) 0.003(2) 0.004(2) -0.0062(19)
C50B 0.049(3) 0.045(3) 0.045(3) 0.000(3) 0.007(2) -0.010(2)
C51B 0.050(3) 0.042(3) 0.046(4) 0.000(3) 0.004(3) -0.008(3)
C52B 0.050(3) 0.046(4) 0.047(4) 0.000(3) 0.007(3) -0.009(3)

loop_
_atom_type_symbol
_atom_type_description
_atom_type_scat_dispersion_real
_atom_type_scat_dispersion_imag
_atom_type_scat_source
C C 0.0033 0.0016 'International Tables Vol C Tables 4.2.6.8 and 6.1.1.4'
H H 0.0000 0.0000 'International Tables Vol C Tables 4.2.6.8 and 6.1.1.4'
Co Co 0.3494 0.9721 'International Tables Vol C Tables 4.2.6.8 and 6.1.1.4'
F F 0.0171 0.0103 'International Tables Vol C Tables 4.2.6.8 and 6.1.1.4'
N N 0.0061 0.0033 'International Tables Vol C Tables 4.2.6.8 and 6.1.1.4'

loop_
_geom_angle_atom_site_label_1
_geom_angle_atom_site_label_2
_geom_angle_atom_site_label_3
_geom_angle
_geom_angle_site_symmetry_1
_geom_angle_site_symmetry_3
_geom_angle_publ_flag
C1 Co1 C32 96.41(10) . . ?
C1 Co1 C33 92.82(9) . . ?
C32 Co1 C33 43.43(9) . . ?
C1 Co1 C23 157.44(12) . . ?
C32 Co1 C23 106.15(12) . . ?
C33 Co1 C23 103.66(11) . . ?
C1 Co1 C21 93.16(13) . . ?
C32 Co1 C21 166.99(13) . . ?
C33 Co1 C21 144.89(16) . . ?
C23 Co1 C21 64.52(14) . . ?
C1 Co1 C24 134.79(15) . . ?
C32 Co1 C24 102.97(13) . . ?
C33 Co1 C24 128.81(15) . . ?
C23 Co1 C24 39.58(15) . . ?
C21 Co1 C24 64.03(15) . . ?
C1 Co1 C20 99.81(12) . . ?
C32 Co1 C20 131.20(16) . . ?
C33 Co1 C20 167.07(13) . . ?
C23 Co1 C20 65.01(13) . . ?
C21 Co1 C20 37.71(17) . . ?
C24 Co1 C20 38.38(16) . . ?
C1 Co1 C22 120.26(15) . . ?
C32 Co1 C22 139.02(15) . . ?
C33 Co1 C22 111.93(13) . . ?
C23 Co1 C22 39.00(16) . . ?
C21 Co1 C22 37.82(16) . . ?
C24 Co1 C22 64.97(14) . . ?
C20 Co1 C22 63.78(15) . . ?
C1 N1 C2 110.91(18) . . ?
C1 N1 C4 125.47(19) . . ?
C2 N1 C4 123.18(19) . . ?
C1 N2 C3 110.97(19) . . ?
C1 N2 C7 124.93(19) . . ?
C3 N2 C7 123.93(19) . . ?
N1 C1 N2 103.93(18) . . ?
N1 C1 Co1 129.17(16) . . ?
N2 C1 Co1 126.89(16) . . ?
C3 C2 N1 107.3(2) . . ?
C3 C2 H2 126.4 . . ?
N1 C2 H2 126.4 . . ?
C2 C3 N2 106.9(2) . . ?
C2 C3 H3 126.6 . . ?
N2 C3 H3 126.6 . . ?
N1 C4 C6 111.1(2) . . ?
N1 C4 C5 108.7(2) . . ?
C6 C4 C5 112.2(2) . . ?
N1 C4 H4 108.3 . . ?
C6 C4 H4 108.3 . . ?
C5 C4 H4 108.3 . . ?
C4 C5 H5A 109.5 . . ?
C4 C5 H5B 109.5 . . ?
H5A C5 H5B 109.5 . . ?
C4 C5 H5C 109.5 . . ?
H5A C5 H5C 109.5 . . ?
H5B C5 H5C 109.5 . . ?
C4 C6 H6A 109.5 . . ?
C4 C6 H6B 109.5 . . ?
H6A C6 H6B 109.5 . . ?
C4 C6 H6C 109.5 . . ?
H6A C6 H6C 109.5 . . ?
H6B C6 H6C 109.5 . . ?
N2 C7 C9 111.9(2) . . ?
N2 C7 C8 109.4(2) . . ?
C9 C7 C8 111.1(2) . . ?
N2 C7 H7 108.1 . . ?
C9 C7 H7 108.1 . . ?
C8 C7 H7 108.1 . . ?
C7 C8 H8A 109.5 . . ?
C7 C8 H8B 109.5 . . ?
H8A C8 H8B 109.5 . . ?
C7 C8 H8C 109.5 . . ?
H8A C8 H8C 109.5 . . ?
H8B C8 H8C 109.5 . . ?
C7 C9 H9A 109.5 . . ?
C7 C9 H9B 109.5 . . ?
H9A C9 H9B 109.5 . . ?
C7 C9 H9C 109.5 . . ?
H9A C9 H9C 109.5 . . ?
H9B C9 H9C 109.5 . . ?
C21 C20 C24 108.4(3) . . ?
C21 C20 Co1 70.73(18) . . ?
C24 C20 Co1 70.44(19) . . ?
C21 C20 H20 125.8 . . ?
C24 C20 H20 125.8 . . ?
Co1 C20 H20 125.8 . . ?
C20 C21 C22 109.9(3) . . ?
C20 C21 Co1 71.6(2) . . ?
C22 C21 Co1 71.60(19) . . ?
C20 C21 H21 125.0 . . ?
C22 C21 H21 125.0 . . ?
Co1 C21 H21 125.0 . . ?
C21 C22 C23 107.7(3) . . ?
C21 C22 Co1 70.6(2) . . ?
C23 C22 Co1 69.57(18) . . ?
C21 C22 H22 126.1 . . ?
C23 C22 H22 126.1 . . ?
Co1 C22 H22 126.1 . . ?
C22 C23 C24 106.7(3) . . ?
C22 C23 Co1 71.43(18) . . ?
C24 C23 Co1 70.68(17) . . ?
C22 C23 H23 126.6 . . ?
C24 C23 H23 126.6 . . ?
Co1 C23 H23 126.6 . . ?
C20 C24 C23 107.2(3) . . ?
C20 C24 Co1 71.18(18) . . ?
C23 C24 Co1 69.74(17) . . ?
C20 C24 H24 126.4 . . ?
C23 C24 H24 126.4 . . ?
Co1 C24 H24 126.4 . . ?
C30 C30 F1 121.27(13) 2 . ?
C30 C30 C32 122.61(12) 2 . ?
F1 C30 C32 116.1(2) . . ?
F3 C32 C33 116.07(19) . . ?
F3 C32 C30 109.70(19) . . ?
C33 C32 C30 118.01(19) . . ?
F3 C32 Co1 121.65(15) . . ?
C33 C32 Co1 69.46(12) . . ?
C30 C32 Co1 117.11(17) . . ?
F4 C33 C32 114.60(19) . . ?
F4 C33 C33 111.49(16) . 2 ?
C32 C33 C33 119.27(12) . 2 ?
F4 C33 Co1 115.85(13) . . ?
C32 C33 Co1 67.12(12) . . ?
C33 C33 Co1 122.0(2) 2 . ?
C52 C50 C51 118.4(6) 5_556 . ?
C52 C50 H50 120.8 5_556 . ?
C51 C50 H50 120.8 . . ?
C52 C51 C50 121.5(6) . . ?
C52 C51 H51 119.2 . . ?
C50 C51 H51 119.2 . . ?
C51 C52 C50 120.1(6) . 5_556 ?
C51 C52 H52 120.0 . . ?
C50 C52 H52 120.0 5_556 . ?
C51B C50B C52B 116.3(11) . . ?
C51B C50B H50B 121.8 . . ?
C52B C50B H50B 121.8 . . ?
C50B C51B C52B 119.4(11) . 5_556 ?
C50B C51B H51B 120.3 . . ?
C52B C51B H51B 120.3 5_556 . ?
C51B C52B C50B 124.3(11) 5_556 . ?
C51B C52B H52B 117.8 5_556 . ?
C50B C52B H52B 117.8 . . ?

loop_
_geom_bond_atom_site_label_1
_geom_bond_atom_site_label_2
_geom_bond_distance
_geom_bond_site_symmetry_2
_geom_bond_publ_flag
Co1 C1 1.913(2) . ?
Co1 C32 1.943(2) . ?
Co1 C33 1.975(2) . ?
Co1 C23 2.085(3) . ?
Co1 C21 2.096(3) . ?
Co1 C24 2.097(3) . ?
Co1 C20 2.106(3) . ?
Co1 C22 2.109(3) . ?
F1 C30 1.369(3) . ?
F3 C32 1.404(3) . ?
F4 C33 1.404(2) . ?
N1 C1 1.368(3) . ?
N1 C2 1.384(3) . ?
N1 C4 1.489(3) . ?
N2 C1 1.368(3) . ?
N2 C3 1.388(3) . ?
N2 C7 1.481(3) . ?
C2 C3 1.340(4) . ?
C2 H2 0.9500 . ?
C3 H3 0.9500 . ?
C4 C6 1.514(4) . ?
C4 C5 1.527(4) . ?
C4 H4 1.0000 . ?
C5 H5A 0.9800 . ?
C5 H5B 0.9800 . ?
C5 H5C 0.9800 . ?
C6 H6A 0.9800 . ?
C6 H6B 0.9800 . ?
C6 H6C 0.9800 . ?
C7 C9 1.518(4) . ?
C7 C8 1.528(4) . ?
C7 H7 1.0000 . ?
C8 H8A 0.9800 . ?
C8 H8B 0.9800 . ?
C8 H8C 0.9800 . ?
C9 H9A 0.9800 . ?
C9 H9B 0.9800 . ?
C9 H9C 0.9800 . ?
C20 C21 1.358(6) . ?
C20 C24 1.382(6) . ?
C20 H20 1.0000 . ?
C21 C22 1.363(6) . ?
C21 H21 1.0000 . ?
C22 C23 1.400(6) . ?
C22 H22 1.0000 . ?
C23 C24 1.416(5) . ?
C23 H23 1.0000 . ?
C24 H24 1.0000 . ?
C30 C30 1.323(5) 2 ?
C30 C32 1.466(3) . ?
C32 C33 1.450(3) . ?
C33 C33 1.482(4) 2 ?
C50 C52 1.383(8) 5_556 ?
C50 C51 1.399(10) . ?
C50 H50 0.9500 . ?
C51 C52 1.371(9) . ?
C51 H51 0.9500 . ?
C52 H52 0.9500 . ?
C50B C51B 1.363(15) . ?
C50B C52B 1.384(15) . ?
C50B H50B 0.9500 . ?
C51B C52B 1.373(15) 5_556 ?
C51B H51B 0.9500 . ?
C52B H52B 0.9500 . ?
